data_1100963
loop_
_publ_author_name
'Eric J. Hawrelak'
'Wesley H. Bernskoetter'
'Emil Lobkovsky'
'Gordon T. Yee'
'Eckhard Bill'
'Paul J. Chirik'

_publ_section_title
;
Square Planar vs Tetrahedral Geometry in Four Coordinate Iron(II) Complexes
;
_journal_name_full 'Inorganic Chemistry'
_journal_page_first 3103
_journal_page_last 3111
_journal_paper_doi 10.1021/ic048202+
_journal_volume 44
_journal_year 2005
_chemical_formula_sum 'C32 H30 Cl10 Fe P2'
_chemical_formula_weight 886.85
_space_group_IT_number 14
_symmetry_cell_setting monoclinic
_symmetry_space_group_name_Hall '-P 2yn'
_symmetry_space_group_name_H-M 'P 1 21/n 1'
_atom_sites_solution_hydrogens difmap
_atom_sites_solution_primary direct
_atom_sites_solution_secondary difmap
_cell_angle_alpha 90.00
_cell_angle_beta 103.629(3)
_cell_angle_gamma 90.00
_cell_formula_units_Z 2
_cell_length_a 10.6719(13)
_cell_length_b 14.4951(17)
_cell_length_c 11.6623(14)
_cell_measurement_reflns_used ?
_cell_measurement_temperature 173(2)
_cell_measurement_theta_max ?
_cell_measurement_theta_min ?
_cell_volume 1753.2(4)
_diffrn_ambient_temperature 173(2)
_diffrn_detector_area_resol_mean ?
_diffrn_measurement_device_type 'Bruker 1K CCD area detector'
_diffrn_measurement_method '0.3 deg. omega scans'
_diffrn_radiation_monochromator graphite
_diffrn_radiation_source 'fine-focus sealed tube'
_diffrn_radiation_type MoK\a
_diffrn_radiation_wavelength 0.71073
_diffrn_reflns_av_R_equivalents 0.0659
_diffrn_reflns_av_sigmaI/netI 0.0753
_diffrn_reflns_limit_h_max 14
_diffrn_reflns_limit_h_min -14
_diffrn_reflns_limit_k_max 19
_diffrn_reflns_limit_k_min -19
_diffrn_reflns_limit_l_max 15
_diffrn_reflns_limit_l_min -15
_diffrn_reflns_number 15148
_diffrn_reflns_theta_max 28.29
_diffrn_reflns_theta_min 2.72
_diffrn_standards_decay_% ?
_diffrn_standards_interval_count ?
_diffrn_standards_interval_time ?
_diffrn_standards_number ?
_exptl_absorpt_coefficient_mu 1.309
_exptl_absorpt_correction_T_max 0.9374
_exptl_absorpt_correction_T_min 0.8802
_exptl_absorpt_correction_type SADABS
_exptl_absorpt_process_details ?
_exptl_crystal_colour yellow
_exptl_crystal_density_diffrn 1.680
_exptl_crystal_density_meas ?
_exptl_crystal_density_method 'not measured'
_exptl_crystal_description 'square piramid'
_exptl_crystal_F_000 896
_exptl_crystal_size_max 0.10
_exptl_crystal_size_mid 0.08
_exptl_crystal_size_min 0.05
_refine_ls_extinction_coef ?
_refine_ls_extinction_method none
_refine_ls_goodness_of_fit_ref 1.035
_refine_ls_hydrogen_treatment isotropic
_refine_ls_matrix_type full
_refine_ls_number_parameters 265
_refine_ls_number_reflns 4321
_refine_ls_number_restraints 0
_refine_ls_restrained_S_all 1.035
_refine_ls_R_factor_all 0.0899
_refine_ls_R_factor_gt 0.0491
_refine_ls_shift/su_max 0.153
_refine_ls_shift/su_mean 0.010
_refine_ls_structure_factor_coef Fsqd
_refine_ls_weighting_details 'calc w=1/[\s^2^(Fo^2^)+(0.0453P)^2^+0.0686P] where P=(Fo^2^+2Fc^2^)/3'
_refine_ls_weighting_scheme calc
_refine_ls_wR_factor_gt 0.0898
_refine_ls_wR_factor_ref 0.1010
_reflns_number_gt 2981
_reflns_number_total 4321
_reflns_threshold_expression >2sigma(I)
_cod_depositor_comments
;
The following automatic conversions were performed:
'_symmetry_cell_setting' value 'Monoclinic' changed to 'monoclinic'
according to '/home/saulius/struct/CIF-dictionaries/cif_core.dic'
dictionary named 'cif_core.dic' version 2.4.1 from 2010-06-29.

Automatic conversion script
Id: cif_fix_enum 1527 2010-12-29 10:47:43Z saulius 
;
_cod_original_sg_symbol_H-M P2(1)/n
_cod_database_code 1100963

loop_
_symmetry_equiv_pos_as_xyz
'x, y, z'
'-x+1/2, y+1/2, -z+1/2'
'-x, -y, -z'
'x-1/2, -y-1/2, z-1/2'

loop_
_atom_site_label
_atom_site_type_symbol
_atom_site_fract_x
_atom_site_fract_y
_atom_site_fract_z
_atom_site_U_iso_or_equiv
_atom_site_adp_type
_atom_site_occupancy
_atom_site_symmetry_multiplicity
_atom_site_calc_flag
_atom_site_refinement_flags
_atom_site_disorder_assembly
_atom_site_disorder_group
Fe1 Fe 0.5000 0.0000 0.0000 0.01373(15) Uani 1 2 d S . .
Cl2 Cl 0.28325(8) 0.15180(6) 0.02531(7) 0.0263(2) Uani 1 1 d . . .
Cl3 Cl 0.17352(8) 0.17950(6) 0.24920(8) 0.0306(2) Uani 1 1 d . . .
Cl4 Cl 0.24457(9) 0.03960(7) 0.45774(8) 0.0345(2) Uani 1 1 d . . .
Cl5 Cl 0.42400(9) -0.12727(6) 0.44089(7) 0.0332(2) Uani 1 1 d . . .
Cl6 Cl 0.54192(8) -0.14789(6) 0.21904(7) 0.0258(2) Uani 1 1 d . . .
P1 P 0.65673(8) 0.09718(6) 0.10340(7) 0.01586(19) Uani 1 1 d . . .
C1 C 0.4143(3) 0.0063(2) 0.1348(3) 0.0174(7) Uani 1 1 d . . .
C2 C 0.3279(3) 0.0759(2) 0.1447(3) 0.0177(7) Uani 1 1 d . . .
C3 C 0.2743(3) 0.0880(2) 0.2418(3) 0.0197(7) Uani 1 1 d . . .
C4 C 0.3061(3) 0.0254(2) 0.3346(3) 0.0212(7) Uani 1 1 d . . .
C5 C 0.3880(3) -0.0476(2) 0.3282(3) 0.0206(7) Uani 1 1 d . . .
C6 C 0.4392(3) -0.0556(2) 0.2291(3) 0.0174(7) Uani 1 1 d . . .
C7 C 0.5932(3) 0.2016(2) 0.1559(3) 0.0185(7) Uani 1 1 d . . .
C8 C 0.5756(3) 0.2825(2) 0.0896(3) 0.0232(7) Uani 1 1 d . . .
H8 H 0.604(3) 0.285(2) 0.019(3) 0.036(10) Uiso 1 1 d . . .
C9 C 0.5211(4) 0.3589(3) 0.1281(3) 0.0294(8) Uani 1 1 d . . .
H9 H 0.511(3) 0.405(2) 0.086(3) 0.031(11) Uiso 1 1 d . . .
C10 C 0.4814(4) 0.3568(3) 0.2327(3) 0.0312(9) Uani 1 1 d . . .
H10 H 0.440(3) 0.402(2) 0.255(3) 0.026(10) Uiso 1 1 d . . .
C11 C 0.4989(3) 0.2776(3) 0.3000(3) 0.0276(8) Uani 1 1 d . . .
H11 H 0.468(3) 0.276(2) 0.372(3) 0.031(10) Uiso 1 1 d . . .
C12 C 0.5537(3) 0.2014(2) 0.2621(3) 0.0210(7) Uani 1 1 d . . .
H12 H 0.563(3) 0.148(2) 0.302(3) 0.010(8) Uiso 1 1 d . . .
C13 C 0.7818(3) 0.1443(3) 0.0337(3) 0.0217(7) Uani 1 1 d . . .
H13B H 0.816(3) 0.193(2) 0.073(3) 0.027(10) Uiso 1 1 d . . .
H13A H 0.742(3) 0.161(2) -0.041(3) 0.029(10) Uiso 1 1 d . . .
C14 C 0.8864(4) 0.0761(3) 0.0253(4) 0.0268(8) Uani 1 1 d . . .
H14C H 0.852(4) 0.023(3) -0.016(4) 0.066(15) Uiso 1 1 d . . .
H14B H 0.936(4) 0.055(3) 0.107(4) 0.066(14) Uiso 1 1 d . . .
H14A H 0.941(4) 0.102(3) 0.002(4) 0.054(14) Uiso 1 1 d . . .
C15 C 0.7518(3) 0.0448(2) 0.2392(3) 0.0221(7) Uani 1 1 d . . .
H15A H 0.691(3) 0.019(2) 0.284(3) 0.021(9) Uiso 1 1 d . . .
H15B H 0.785(4) -0.007(3) 0.212(3) 0.047(13) Uiso 1 1 d . . .
C16 C 0.8523(4) 0.1066(3) 0.3154(3) 0.0280(8) Uani 1 1 d . . .
H16B H 0.819(4) 0.154(3) 0.344(3) 0.035(12) Uiso 1 1 d . . .
H16C H 0.893(4) 0.074(3) 0.373(4) 0.049(13) Uiso 1 1 d . . .
H16A H 0.909(4) 0.133(2) 0.274(3) 0.036(10) Uiso 1 1 d . . .

loop_
_atom_site_aniso_label
_atom_site_aniso_U_11
_atom_site_aniso_U_22
_atom_site_aniso_U_33
_atom_site_aniso_U_23
_atom_site_aniso_U_13
_atom_site_aniso_U_12
Fe1 0.0165(3) 0.0146(3) 0.0112(3) 0.0005(3) 0.0055(3) 0.0013(3)
Cl2 0.0274(5) 0.0270(5) 0.0244(4) 0.0055(4) 0.0062(4) 0.0032(4)
Cl3 0.0259(5) 0.0305(5) 0.0391(5) -0.0079(4) 0.0150(4) 0.0040(4)
Cl4 0.0396(5) 0.0473(6) 0.0239(4) -0.0077(4) 0.0219(4) -0.0079(4)
Cl5 0.0501(6) 0.0325(5) 0.0187(4) 0.0066(4) 0.0114(4) -0.0054(4)
Cl6 0.0305(5) 0.0192(4) 0.0298(5) 0.0017(3) 0.0116(4) 0.0035(4)
P1 0.0185(4) 0.0169(4) 0.0129(4) 0.0014(3) 0.0050(3) -0.0003(3)
C1 0.0196(16) 0.0163(16) 0.0169(15) -0.0007(13) 0.0058(13) -0.0055(13)
C2 0.0189(16) 0.0185(17) 0.0161(15) 0.0005(13) 0.0050(13) -0.0034(13)
C3 0.0170(16) 0.0184(17) 0.0254(17) -0.0060(14) 0.0087(14) -0.0025(14)
C4 0.0218(17) 0.0284(19) 0.0180(16) -0.0078(14) 0.0136(14) -0.0102(14)
C5 0.0258(18) 0.0210(18) 0.0151(16) 0.0028(13) 0.0052(14) -0.0082(15)
C6 0.0202(17) 0.0140(16) 0.0186(16) -0.0027(13) 0.0059(13) -0.0011(13)
C7 0.0185(16) 0.0199(17) 0.0158(16) -0.0026(13) 0.0018(13) -0.0011(14)
C8 0.0275(19) 0.0202(18) 0.0215(18) -0.0002(15) 0.0046(15) -0.0022(15)
C9 0.036(2) 0.019(2) 0.029(2) 0.0020(17) 0.0010(17) -0.0003(17)
C10 0.034(2) 0.022(2) 0.036(2) -0.0116(17) 0.0039(17) 0.0028(17)
C11 0.031(2) 0.031(2) 0.0226(18) -0.0090(16) 0.0108(16) -0.0018(16)
C12 0.0247(18) 0.0195(18) 0.0187(17) -0.0010(14) 0.0046(14) -0.0012(15)
C13 0.0245(18) 0.0228(19) 0.0192(18) 0.0014(15) 0.0078(15) -0.0070(16)
C14 0.0221(19) 0.028(2) 0.034(2) -0.0033(17) 0.0136(17) -0.0059(16)
C15 0.0246(18) 0.025(2) 0.0149(16) 0.0032(15) 0.0010(14) 0.0014(16)
C16 0.026(2) 0.035(2) 0.0193(19) 0.0019(18) -0.0019(16) -0.0055(18)

loop_
_atom_type_symbol
_atom_type_description
_atom_type_scat_dispersion_real
_atom_type_scat_dispersion_imag
_atom_type_scat_source
C C 0.0033 0.0016 'International Tables Vol C Tables 4.2.6.8 and 6.1.1.4'
H H 0.0000 0.0000 'International Tables Vol C Tables 4.2.6.8 and 6.1.1.4'
P P 0.1023 0.0942 'International Tables Vol C Tables 4.2.6.8 and 6.1.1.4'
Cl Cl 0.1484 0.1585 'International Tables Vol C Tables 4.2.6.8 and 6.1.1.4'
Fe Fe 0.3463 0.8444 'International Tables Vol C Tables 4.2.6.8 and 6.1.1.4'
